data_4509236
loop_
_publ_author_name
'Yoon, Il'
'Ben\'itez, Diego'
'Miljani\'c, Ognjen \<S.'
'Zhao, Yan-Li'
'Tkatchouk, Ekaterina'
'Goddard, William A.'
'Stoddart, J. Fraser'

_publ_section_title
;
 Rigidity&#x2212;Stability Relationship in Interlocked Model Complexes
 Containing Phenylene-Ethynylene-Based Disubstituted Naphthalene and
 Benzene
;
_journal_issue 5
_journal_name_full 'Crystal Growth &amp; Design'
_journal_page_first 2300
_journal_paper_doi 10.1021/cg801106h
_journal_volume 9
_journal_year 2009
_chemical_formula_moiety 'C32 H34 O6'
_chemical_formula_sum 'C32 H34 O6'
_chemical_formula_weight 514.59
_chemical_name_systematic
; 
 ? 
;
_space_group_IT_number 2
_symmetry_cell_setting triclinic
_symmetry_space_group_name_Hall '-P 1'
_symmetry_space_group_name_H-M 'P -1'
_atom_sites_solution_hydrogens geom
_atom_sites_solution_primary direct
_atom_sites_solution_secondary difmap
_audit_creation_method SHELXTL
_cell_angle_alpha 97.226(4)
_cell_angle_beta 96.570(5)
_cell_angle_gamma 94.312(4)
_cell_formula_units_Z 2
_cell_length_a 9.675(2)
_cell_length_b 10.145(3)
_cell_length_c 14.934(4)
_cell_measurement_reflns_used 1871
_cell_measurement_temperature 293(2)
_cell_measurement_theta_max 25.58
_cell_measurement_theta_min 2.30
_cell_volume 1438.6(6)
_computing_cell_refinement 'Bruker SMART'
_computing_data_collection 'Bruker SMART'
_computing_data_reduction 'Bruker SAINT'
_computing_molecular_graphics 'Bruker SHELXTL'
_computing_publication_material 'Bruker SHELXTL'
_computing_structure_refinement 'SHELXL-97 (Sheldrick, 1997)'
_computing_structure_solution 'SHELXS-97 (Sheldrick, 1990)'
_diffrn_ambient_temperature 293(2)
_diffrn_measured_fraction_theta_full 0.971
_diffrn_measured_fraction_theta_max 0.971
_diffrn_measurement_device_type 'CCD area detector'
_diffrn_measurement_method 'phi and omega scans'
_diffrn_radiation_monochromator graphite
_diffrn_radiation_source 'fine-focus sealed tube'
_diffrn_radiation_type MoK\a
_diffrn_radiation_wavelength 0.71073
_diffrn_reflns_av_R_equivalents 0.0657
_diffrn_reflns_av_sigmaI/netI 0.1479
_diffrn_reflns_limit_h_max 12
_diffrn_reflns_limit_h_min -12
_diffrn_reflns_limit_k_max 12
_diffrn_reflns_limit_k_min -13
_diffrn_reflns_limit_l_max 19
_diffrn_reflns_limit_l_min 0
_diffrn_reflns_number 12445
_diffrn_reflns_theta_full 27.37
_diffrn_reflns_theta_max 27.37
_diffrn_reflns_theta_min 2.03
_exptl_absorpt_coefficient_mu 0.081
_exptl_absorpt_correction_T_max 0.9839
_exptl_absorpt_correction_T_min 0.9800
_exptl_absorpt_correction_type multi-scan
_exptl_absorpt_process_details 'Sadabs (Bruker)'
_exptl_crystal_colour 'pale yellow'
_exptl_crystal_density_diffrn 1.188
_exptl_crystal_density_meas 0
_exptl_crystal_density_method 'not measured'
_exptl_crystal_description plate
_exptl_crystal_F_000 548
_exptl_crystal_size_max 0.25
_exptl_crystal_size_mid 0.25
_exptl_crystal_size_min 0.20
_refine_diff_density_max 0.368
_refine_diff_density_min -0.264
_refine_diff_density_rms 0.081
_refine_ls_extinction_method none
_refine_ls_goodness_of_fit_ref 1.111
_refine_ls_hydrogen_treatment constr
_refine_ls_matrix_type full
_refine_ls_number_parameters 343
_refine_ls_number_reflns 6337
_refine_ls_number_restraints 0
_refine_ls_restrained_S_all 1.111
_refine_ls_R_factor_all 0.2853
_refine_ls_R_factor_gt 0.1123
_refine_ls_shift/su_max 0.000
_refine_ls_shift/su_mean 0.000
_refine_ls_structure_factor_coef Fsqd
_refine_ls_weighting_details 'calc w=1/[\s^2^(Fo^2^)+(0.2000P)^2^+0.0000P] where P=(Fo^2^+2Fc^2^)/3'
_refine_ls_weighting_scheme calc
_refine_ls_wR_factor_gt 0.3766
_refine_ls_wR_factor_ref 0.4435
_reflns_number_gt 1994
_reflns_number_total 6337
_reflns_threshold_expression >2sigma(I)
_cod_data_source_file cg801106hsup1.cif
_cod_data_source_block 2
_cod_depositor_comments
;
The following automatic conversions were performed:

'_symmetry_cell_setting' value 'Triclinic' changed to 'triclinic'
according to /home/saulius/struct/CIF-dictionaries/cif_core.dic
dictionary named 'cif_core.dic' version 2.4.2 from 2011-04-26.

Automatic conversion script
Id: cif_fix_values 1891 2012-01-12 08:04:46Z andrius 
;
_cod_original_sg_symbol_H-M P-1
_cod_database_code 4509236

loop_
_symmetry_equiv_pos_as_xyz
'x, y, z'
'-x, -y, -z'

loop_
_atom_site_label
_atom_site_type_symbol
_atom_site_fract_x
_atom_site_fract_y
_atom_site_fract_z
_atom_site_U_iso_or_equiv
_atom_site_adp_type
_atom_site_occupancy
_atom_site_symmetry_multiplicity
_atom_site_calc_flag
_atom_site_refinement_flags
O1 O 0.0575(5) 0.2883(4) 0.4219(2) 0.0587(12) Uani 1 1 d .
O2 O -0.0532(6) 0.0091(4) 0.3867(3) 0.0829(16) Uani 1 1 d .
O3 O -0.0305(6) -0.2244(5) 0.2683(3) 0.0848(16) Uani 1 1 d .
O4 O 0.4446(5) 0.7091(4) 0.5705(2) 0.0590(12) Uani 1 1 d .
O5 O 0.5506(6) 0.9880(4) 0.6115(3) 0.0825(16) Uani 1 1 d .
O6 O 0.5302(6) 1.2167(5) 0.7378(3) 0.0914(16) Uani 1 1 d .
C1 C 0.1521(6) 0.3924(6) 0.4617(4) 0.0485(16) Uani 1 1 d .
C2 C 0.2356(7) 0.4485(6) 0.4038(4) 0.0494(16) Uani 1 1 d .
C3 C 0.3332(6) 0.5556(6) 0.4387(4) 0.0512(16) Uani 1 1 d .
H3 H 0.3892 0.5957 0.3985 0.061 Uiso 1 1 calc R
C4 C 0.3509(6) 0.6055(6) 0.5300(4) 0.0505(16) Uani 1 1 d .
C5 C 0.2671(7) 0.5491(6) 0.5882(4) 0.0524(16) Uani 1 1 d .
C6 C 0.1697(6) 0.4422(6) 0.5532(4) 0.0532(17) Uani 1 1 d .
H6 H 0.1135 0.4021 0.5932 0.064 Uiso 1 1 calc R
C7 C 0.2784(7) 0.6024(6) 0.6832(4) 0.0569(18) Uani 1 1 d .
C8 C 0.2833(6) 0.6484(6) 0.7605(4) 0.0561(18) Uani 1 1 d .
C9 C 0.2882(7) 0.6992(6) 0.8548(4) 0.0565(18) Uani 1 1 d .
C10 C 0.4089(8) 0.7581(9) 0.9052(5) 0.102(3) Uani 1 1 d .
H10 H 0.4928 0.7660 0.8769 0.122 Uiso 1 1 calc R
C11 C 0.4121(9) 0.8067(10) 0.9965(6) 0.122(4) Uani 1 1 d .
H11 H 0.4967 0.8516 1.0301 0.147 Uiso 1 1 calc R
C12 C 0.2950(11) 0.7908(9) 1.0388(5) 0.102(3) Uani 1 1 d .
H12 H 0.2986 0.8182 1.1030 0.122 Uiso 1 1 calc R
C13 C 0.1762(9) 0.7369(8) 0.9899(5) 0.089(2) Uani 1 1 d .
H13 H 0.0926 0.7289 1.0185 0.107 Uiso 1 1 calc R
C14 C 0.1721(8) 0.6921(7) 0.8980(4) 0.073(2) Uani 1 1 d .
H14 H 0.0848 0.6549 0.8639 0.087 Uiso 1 1 calc R
C15 C 0.2267(7) 0.3966(6) 0.3084(4) 0.0527(17) Uani 1 1 d .
C16 C 0.2196(7) 0.3549(6) 0.2297(4) 0.0572(18) Uani 1 1 d .
C17 C 0.2158(7) 0.3104(6) 0.1348(4) 0.0576(18) Uani 1 1 d .
C18 C 0.1871(8) 0.1747(7) 0.1005(4) 0.077(2) Uani 1 1 d .
H18 H 0.1719 0.1104 0.1411 0.092 Uiso 1 1 calc R
C19 C 0.1808(8) 0.1330(8) 0.0075(5) 0.085(2) Uani 1 1 d .
H19 H 0.1609 0.0402 -0.0161 0.102 Uiso 1 1 calc R
C20 C 0.2031(8) 0.2258(9) -0.0505(5) 0.087(2) Uani 1 1 d .
H20 H 0.1968 0.1980 -0.1148 0.104 Uiso 1 1 calc R
C21 C 0.2341(9) 0.3567(9) -0.0165(4) 0.094(3) Uani 1 1 d .
H21 H 0.2539 0.4204 -0.0568 0.113 Uiso 1 1 calc R
C22 C 0.2374(8) 0.3985(7) 0.0741(4) 0.078(2) Uani 1 1 d .
H22 H 0.2552 0.4920 0.0961 0.093 Uiso 1 1 calc R
C23 C -0.0257(7) 0.2244(6) 0.4802(4) 0.0579(18) Uani 1 1 d .
H23A H -0.0775 0.2881 0.5121 0.069 Uiso 1 1 calc R
H23B H 0.0328 0.1853 0.5240 0.069 Uiso 1 1 calc R
C24 C -0.1227(8) 0.1194(7) 0.4214(5) 0.073(2) Uani 1 1 d .
H24A H -0.1933 0.0885 0.4560 0.088 Uiso 1 1 calc R
H24B H -0.1683 0.1575 0.3715 0.088 Uiso 1 1 calc R
C25 C -0.0207(8) 0.0123(6) 0.2983(4) 0.079(2) Uani 1 1 d .
H25A H 0.0367 0.0927 0.2956 0.094 Uiso 1 1 calc R
H25B H -0.1048 0.0109 0.2572 0.094 Uiso 1 1 calc R
C26 C 0.0561(8) -0.1078(7) 0.2714(5) 0.087(2) Uani 1 1 d .
H26A H 0.0864 -0.1026 0.2129 0.105 Uiso 1 1 calc R
H26B H 0.1374 -0.1085 0.3147 0.105 Uiso 1 1 calc R
C27 C 0.0405(10) -0.3399(7) 0.2450(6) 0.117(3) Uani 1 1 d .
H27A H -0.0220 -0.4186 0.2431 0.140 Uiso 1 1 calc R
H27B H 0.1196 -0.3415 0.2899 0.140 Uiso 1 1 calc R
H27C H 0.0716 -0.3372 0.1865 0.140 Uiso 1 1 calc R
C28 C 0.5289(7) 0.7767(6) 0.5143(4) 0.0577(17) Uani 1 1 d .
H28A H 0.4705 0.8163 0.4706 0.069 Uiso 1 1 calc R
H28B H 0.5820 0.7147 0.4821 0.069 Uiso 1 1 calc R
C29 C 0.6239(7) 0.8814(7) 0.5739(4) 0.072(2) Uani 1 1 d .
H29A H 0.6720 0.8424 0.6225 0.086 Uiso 1 1 calc R
H29B H 0.6926 0.9164 0.5394 0.086 Uiso 1 1 calc R
C30 C 0.5215(9) 0.9822(7) 0.7000(5) 0.083(2) Uani 1 1 d .
H30A H 0.6072 0.9840 0.7397 0.100 Uiso 1 1 calc R
H30B H 0.4663 0.9004 0.7026 0.100 Uiso 1 1 calc R
C31 C 0.4438(8) 1.0984(7) 0.7306(5) 0.083(2) Uani 1 1 d .
H31A H 0.3627 1.1015 0.6876 0.100 Uiso 1 1 calc R
H31B H 0.4132 1.0884 0.7885 0.100 Uiso 1 1 calc R
C32 C 0.4589(10) 1.3319(8) 0.7600(6) 0.116(3) Uani 1 1 d .
H32A H 0.5222 1.4105 0.7639 0.139 Uiso 1 1 calc R
H32B H 0.4244 1.3282 0.8175 0.139 Uiso 1 1 calc R
H32C H 0.3821 1.3346 0.7138 0.139 Uiso 1 1 calc R

loop_
_atom_site_aniso_label
_atom_site_aniso_U_11
_atom_site_aniso_U_22
_atom_site_aniso_U_33
_atom_site_aniso_U_23
_atom_site_aniso_U_13
_atom_site_aniso_U_12
O1 0.069(3) 0.057(3) 0.050(2) 0.005(2) 0.014(2) -0.005(2)
O2 0.137(5) 0.051(3) 0.063(3) 0.008(2) 0.019(3) 0.012(3)
O3 0.104(4) 0.061(3) 0.086(3) -0.004(3) 0.017(3) -0.001(3)
O4 0.075(3) 0.055(3) 0.047(2) 0.007(2) 0.012(2) -0.003(2)
O5 0.135(5) 0.058(3) 0.057(3) 0.008(2) 0.017(3) 0.015(3)
O6 0.104(4) 0.076(4) 0.088(3) -0.007(3) 0.014(3) -0.003(3)
C1 0.049(4) 0.043(4) 0.055(4) 0.010(3) 0.007(3) 0.007(3)
C2 0.060(4) 0.053(4) 0.036(3) 0.005(3) 0.007(3) 0.012(3)
C3 0.055(4) 0.056(4) 0.045(4) 0.014(3) 0.013(3) 0.002(3)
C4 0.054(4) 0.045(4) 0.052(4) 0.005(3) 0.007(3) 0.005(3)
C5 0.059(4) 0.048(4) 0.050(4) 0.008(3) 0.005(3) 0.008(3)
C6 0.065(5) 0.056(4) 0.045(4) 0.020(3) 0.015(3) 0.011(4)
C7 0.076(5) 0.055(4) 0.041(4) 0.003(3) 0.012(3) 0.010(4)
C8 0.056(5) 0.061(4) 0.053(4) 0.009(3) 0.011(3) 0.001(3)
C9 0.063(5) 0.064(4) 0.042(4) 0.001(3) 0.006(3) 0.009(4)
C10 0.067(6) 0.163(9) 0.068(5) -0.012(5) 0.008(4) 0.004(6)
C11 0.073(7) 0.203(11) 0.072(6) -0.028(6) -0.016(5) 0.008(7)
C12 0.108(8) 0.145(8) 0.053(5) 0.001(5) 0.012(5) 0.032(7)
C13 0.082(6) 0.122(7) 0.068(5) 0.005(5) 0.035(5) 0.016(5)
C14 0.068(5) 0.091(5) 0.054(4) -0.004(4) 0.015(4) -0.006(4)
C15 0.062(5) 0.047(4) 0.049(4) 0.004(3) 0.009(3) 0.005(3)
C16 0.065(5) 0.069(4) 0.038(4) 0.009(3) 0.007(3) 0.003(4)
C17 0.061(5) 0.066(5) 0.048(4) 0.009(3) 0.010(3) 0.011(4)
C18 0.100(6) 0.066(5) 0.061(4) 0.000(4) 0.009(4) 0.001(4)
C19 0.103(7) 0.086(6) 0.057(5) -0.012(4) 0.004(4) 0.006(5)
C20 0.092(6) 0.112(7) 0.057(5) 0.000(5) 0.013(4) 0.026(5)
C21 0.137(8) 0.106(7) 0.045(4) 0.020(4) 0.027(4) 0.006(6)
C22 0.103(6) 0.076(5) 0.058(4) 0.012(4) 0.027(4) 0.006(4)
C23 0.073(5) 0.040(4) 0.061(4) 0.005(3) 0.017(4) -0.003(3)
C24 0.085(6) 0.063(5) 0.078(5) 0.017(4) 0.027(4) 0.010(4)
C25 0.117(7) 0.051(4) 0.065(5) 0.005(3) 0.015(4) -0.011(4)
C26 0.095(6) 0.074(6) 0.092(5) -0.001(4) 0.029(5) -0.013(5)
C27 0.184(10) 0.062(5) 0.110(6) 0.009(5) 0.034(6) 0.039(6)
C28 0.073(5) 0.048(4) 0.055(4) 0.010(3) 0.015(3) 0.010(4)
C29 0.082(6) 0.057(4) 0.076(5) 0.009(4) 0.014(4) -0.001(4)
C30 0.113(7) 0.065(5) 0.068(5) 0.004(4) 0.015(4) -0.008(5)
C31 0.088(6) 0.079(6) 0.075(5) -0.007(4) 0.015(4) -0.013(5)
C32 0.166(10) 0.075(6) 0.113(7) 0.001(5) 0.043(6) 0.028(6)

loop_
_atom_type_symbol
_atom_type_description
_atom_type_scat_dispersion_real
_atom_type_scat_dispersion_imag
_atom_type_scat_source
C C 0.0033 0.0016 'International Tables Vol C Tables 4.2.6.8 and 6.1.1.4'
H H 0.0000 0.0000 'International Tables Vol C Tables 4.2.6.8 and 6.1.1.4'
O O 0.0106 0.0060 'International Tables Vol C Tables 4.2.6.8 and 6.1.1.4'

loop_
_geom_angle_atom_site_label_1
_geom_angle_atom_site_label_2
_geom_angle_atom_site_label_3
_geom_angle
C1 O1 C23 117.3(4)
C25 O2 C24 114.5(5)
C26 O3 C27 111.4(6)
C4 O4 C28 118.4(4)
C30 O5 C29 115.2(5)
C31 O6 C32 112.5(7)
O1 C1 C6 124.7(6)
O1 C1 C2 115.8(5)
C6 C1 C2 119.5(6)
C3 C2 C1 119.4(5)
C3 C2 C15 118.6(6)
C1 C2 C15 122.0(6)
C4 C3 C2 121.2(6)
O4 C4 C3 125.4(6)
O4 C4 C5 115.2(5)
C3 C4 C5 119.4(6)
C6 C5 C4 119.2(5)
C6 C5 C7 119.8(6)
C4 C5 C7 120.9(6)
C1 C6 C5 121.3(6)
C8 C7 C5 177.6(7)
C7 C8 C9 177.9(7)
C14 C9 C10 117.0(6)
C14 C9 C8 121.3(6)
C10 C9 C8 121.7(7)
C9 C10 C11 121.1(8)
C12 C11 C10 120.2(8)
C13 C12 C11 119.1(7)
C12 C13 C14 120.5(8)
C9 C14 C13 121.9(7)
C16 C15 C2 179.5(7)
C15 C16 C17 177.1(7)
C22 C17 C18 117.8(6)
C22 C17 C16 121.4(6)
C18 C17 C16 120.8(6)
C19 C18 C17 120.1(7)
C20 C19 C18 119.6(7)
C21 C20 C19 119.9(7)
C20 C21 C22 120.7(7)
C21 C22 C17 121.7(7)
O1 C23 C24 107.2(5)
O2 C24 C23 112.5(6)
O2 C25 C26 108.8(6)
O3 C26 C25 110.2(6)
O4 C28 C29 108.1(5)
O5 C29 C28 112.0(6)
O5 C30 C31 109.7(6)
O6 C31 C30 109.8(6)

loop_
_geom_bond_atom_site_label_1
_geom_bond_atom_site_label_2
_geom_bond_distance
O1 C1 1.370(7)
O1 C23 1.431(6)
O2 C25 1.394(7)
O2 C24 1.422(7)
O3 C26 1.391(8)
O3 C27 1.427(8)
O4 C4 1.365(7)
O4 C28 1.434(6)
O5 C30 1.390(7)
O5 C29 1.429(7)
O6 C31 1.395(8)
O6 C32 1.424(8)
C1 C6 1.382(8)
C1 C2 1.393(8)
C2 C3 1.391(8)
C2 C15 1.445(8)
C3 C4 1.380(8)
C4 C5 1.400(8)
C5 C6 1.389(8)
C5 C7 1.442(8)
C7 C8 1.185(7)
C8 C9 1.431(8)
C9 C14 1.360(8)
C9 C10 1.366(9)
C10 C11 1.387(9)
C11 C12 1.367(11)
C12 C13 1.329(11)
C13 C14 1.385(9)
C15 C16 1.190(7)
C16 C17 1.428(8)
C17 C22 1.372(8)
C17 C18 1.403(8)
C18 C19 1.392(8)
C19 C20 1.379(10)
C20 C21 1.358(10)
C21 C22 1.363(8)
C23 C24 1.487(8)
C25 C26 1.510(9)
C28 C29 1.481(8)
C30 C31 1.497(9)
